data_4502108
loop_
_publ_author_name
'Eccles, Kevin S.'
'Elcoate, Curtis J.'
'Stokes, Stephen P.'
'Maguire, Anita R.'
'Lawrence, Simon E.'

_publ_section_title
;
 Sulfoxides: Potent Co-Crystal Formers
;
_journal_issue 10
_journal_name_full 'Crystal Growth &amp; Design'
_journal_page_first 4243
_journal_paper_doi 10.1021/cg1010192
_journal_volume 10
_journal_year 2010
_chemical_formula_moiety 'C14 H14 O S . C7 H6 N2 S. C7 H6 N2 S'
_chemical_formula_sum 'C28 H26 N4 O S3'
_chemical_formula_weight 530.71
_chemical_melting_point 90.5(15)
_space_group_crystal_system monoclinic
_space_group_IT_number 15
_space_group_name_Hall '-C 2yc'
_space_group_name_H-M_alt 'C 1 2/c 1'
_symmetry_space_group_name_Hall '-C 2yc'
_symmetry_space_group_name_H-M 'C 1 2/c 1'
_atom_sites_solution_hydrogens geom
_atom_sites_solution_primary direct
_atom_sites_solution_secondary difmap
_audit_creation_method 'APEX2 v2010.1-2'
_cell_angle_alpha 90
_cell_angle_beta 106.798(4)
_cell_angle_gamma 90
_cell_formula_units_Z 4
_cell_length_a 28.475(6)
_cell_length_b 7.7430(16)
_cell_length_c 12.448(3)
_cell_measurement_reflns_used 6223
_cell_measurement_temperature 100.(2)
_cell_measurement_theta_max 26.4233
_cell_measurement_theta_min 2.7346
_cell_volume 2627.4(10)
_computing_cell_refinement 'SAINT V7.68A (Bruker AXS, 2009)'
_computing_data_collection 'Bruker Instrument Service v2009, 7, 0, 0'
_computing_data_reduction 'SAINT V7.68A (Bruker AXS, 2009)'
_computing_molecular_graphics
;
Ortep-3 for Windows (Farrugia, 1997) 
Mercury 2.3 (Macrae et al. 2008)
;
_computing_publication_material 'SHELXL-97; Ortep-3 for Windows; Mercury 2.3'
_computing_structure_refinement 'SHELXL-97 (Sheldrick, 2008)'
_computing_structure_solution 'SHELXS-97 (Sheldrick, 2008)'
_diffrn_ambient_temperature 100.(2)
_diffrn_detector_area_resol_mean 8.3333
_diffrn_measured_fraction_theta_full 0.980
_diffrn_measured_fraction_theta_max 0.980
_diffrn_measurement_device_type 'Bruker APEX II DUO'
_diffrn_measurement_method '\f & \w  scans'
_diffrn_radiation_monochromator graphite
_diffrn_radiation_source 'fine-focus sealed tube'
_diffrn_radiation_type MoK\a
_diffrn_radiation_wavelength 0.71073
_diffrn_reflns_av_R_equivalents 0.0974
_diffrn_reflns_av_sigmaI/netI 0.0390
_diffrn_reflns_limit_h_max 36
_diffrn_reflns_limit_h_min -36
_diffrn_reflns_limit_k_max 9
_diffrn_reflns_limit_k_min -9
_diffrn_reflns_limit_l_max 15
_diffrn_reflns_limit_l_min -15
_diffrn_reflns_number 28880
_diffrn_reflns_theta_full 27.11
_diffrn_reflns_theta_max 27.11
_diffrn_reflns_theta_min 1.49
_exptl_absorpt_coefficient_mu 0.311
_exptl_absorpt_correction_T_max 0.95
_exptl_absorpt_correction_T_min 0.75
_exptl_absorpt_correction_type multi-scan
_exptl_absorpt_process_details 'SADABS V2008/1 (Bruker AXS)'
_exptl_crystal_density_diffrn 1.342
_exptl_crystal_density_method 'not measured'
_exptl_crystal_description plate
_exptl_crystal_F_000 1112
_exptl_crystal_size_max 0.35
_exptl_crystal_size_mid 0.20
_exptl_crystal_size_min 0.15
_refine_diff_density_max 0.278
_refine_diff_density_min -0.311
_refine_ls_extinction_method none
_refine_ls_goodness_of_fit_ref 1.099
_refine_ls_hydrogen_treatment mixed
_refine_ls_matrix_type full
_refine_ls_number_parameters 176
_refine_ls_number_reflns 2832
_refine_ls_number_restraints 0
_refine_ls_restrained_S_all 1.099
_refine_ls_R_factor_all 0.0720
_refine_ls_R_factor_gt 0.0491
_refine_ls_shift/su_max 0.001
_refine_ls_shift/su_mean 0.000
_refine_ls_structure_factor_coef Fsqd
_refine_ls_weighting_details 'calc w=1/[\s^2^(Fo^2^)+(0.0320P)^2^+5.6220P] where P=(Fo^2^+2Fc^2^)/3'
_refine_ls_weighting_scheme calc
_refine_ls_wR_factor_gt 0.1111
_refine_ls_wR_factor_ref 0.1234
_reflns_number_gt 2129
_reflns_number_total 2832
_reflns_threshold_expression >2sigma(I)
_cod_data_source_file cg1010192_si_002.cif
_cod_data_source_block Compound_3d
_cod_depositor_comments
;
The following automatic conversions were performed:

'_chemical_melting_point' value '89-92' was changed to '90.5(15)' -
the average value was taken and precision was estimated.

Automatic conversion script
Id: cif_fix_values 1715 2011-07-08 13:25:40Z adriana 
;
_cod_original_cell_volume 2627.4(9)
_cod_database_code 4502108

loop_
_space_group_symop_operation_xyz
'x, y, z'
'-x, y, -z+1/2'
'x+1/2, y+1/2, z'
'-x+1/2, y+1/2, -z+1/2'
'-x, -y, -z'
'x, -y, z-1/2'
'-x+1/2, -y+1/2, -z'
'x+1/2, -y+1/2, z-1/2'

loop_
_atom_site_type_symbol
_atom_site_label
_atom_site_fract_x
_atom_site_fract_y
_atom_site_fract_z
_atom_site_U_iso_or_equiv
_atom_site_adp_type
_atom_site_calc_flag
_atom_site_refinement_flags
_atom_site_occupancy
S S1 0.00523(5) 0.14320(16) 0.71070(10) 0.0351(3) Uani d P 0.5
O O2 0 -0.0286(3) 0.75 0.0451(7) Uani d S 1
C C3 0.04631(13) 0.2677(4) 0.8177(3) 0.0617(10) Uani d . 1
H H3A 0.0536 0.3759 0.7833 0.074 Uiso calc R 1
H H3B 0.0291 0.3001 0.8734 0.074 Uiso calc R 1
C C4 0.09395(11) 0.1855(4) 0.8791(2) 0.0413(7) Uani d . 1
C C5 0.09816(11) 0.0801(3) 0.9711(2) 0.0407(6) Uani d . 1
H H5 0.0698 0.0529 0.9935 0.049 Uiso calc R 1
C C6 0.14334(14) 0.0136(4) 1.0310(3) 0.0626(10) Uani d . 1
H H6 0.1457 -0.0574 1.0945 0.075 Uiso calc R 1
C C7 0.18429(16) 0.0488(7) 0.9999(4) 0.0897(15) Uani d . 1
H H7 0.215 0.0026 1.0417 0.108 Uiso calc R 1
C C8 0.18126(16) 0.1505(7) 0.9085(5) 0.0918(16) Uani d . 1
H H8 0.2099 0.1746 0.8866 0.11 Uiso calc R 1
C C9 0.13607(16) 0.2190(5) 0.8472(3) 0.0692(11) Uani d . 1
H H9 0.1341 0.289 0.7833 0.083 Uiso calc R 1
N N21 0.00000(9) 0.3118(3) 0.1032(2) 0.0398(6) Uani d . 1
H H21A -0.0087(11) 0.238(4) 0.138(3) 0.052(10) Uiso d . 1
H H21B -0.0200(11) 0.369(4) 0.052(3) 0.046(8) Uiso d . 1
C C22 0.04778(9) 0.3489(3) 0.12621(19) 0.0316(5) Uani d . 1
S S23 0.09120(2) 0.24502(9) 0.23908(5) 0.03574(18) Uani d . 1
C C24 0.13746(9) 0.3617(4) 0.2057(2) 0.0361(6) Uani d . 1
C C25 0.18758(10) 0.3580(4) 0.2574(2) 0.0471(7) Uani d . 1
H H25 0.201 0.2869 0.3211 0.057 Uiso calc R 1
C C26 0.21756(11) 0.4606(5) 0.2140(3) 0.0578(9) Uani d . 1
H H26 0.252 0.4616 0.2487 0.069 Uiso calc R 1
C C27 0.19744(11) 0.5626(5) 0.1193(3) 0.0578(9) Uani d . 1
H H27 0.2186 0.6307 0.0898 0.069 Uiso calc R 1
C C28 0.14731(11) 0.5667(4) 0.0675(2) 0.0460(7) Uani d . 1
H H28 0.1341 0.6364 0.003 0.055 Uiso calc R 1
C C29 0.11662(9) 0.4671(3) 0.1115(2) 0.0340(6) Uani d . 1
N N30 0.06579(7) 0.4608(3) 0.06946(16) 0.0313(5) Uani d . 1

loop_
_atom_site_aniso_label
_atom_site_aniso_U_11
_atom_site_aniso_U_22
_atom_site_aniso_U_33
_atom_site_aniso_U_12
_atom_site_aniso_U_13
_atom_site_aniso_U_23
S1 0.0525(8) 0.0267(6) 0.0226(5) -0.0069(6) 0.0052(5) 0.0010(5)
O2 0.0593(17) 0.0234(13) 0.0438(15) 0 0.0011(13) 0
C3 0.083(2) 0.0286(15) 0.0497(17) -0.0046(15) -0.0190(16) -0.0009(13)
C4 0.0597(18) 0.0309(14) 0.0273(12) -0.0093(12) 0.0028(12) -0.0045(11)
C5 0.0569(17) 0.0322(14) 0.0291(12) 0.0015(12) 0.0059(12) -0.0042(11)
C6 0.081(3) 0.0493(19) 0.0391(16) 0.0156(18) -0.0114(16) -0.0080(14)
C7 0.062(3) 0.100(4) 0.091(3) 0.017(2) -0.003(2) -0.043(3)
C8 0.061(3) 0.117(4) 0.102(4) -0.023(3) 0.031(2) -0.055(3)
C9 0.102(3) 0.062(2) 0.0470(18) -0.032(2) 0.027(2) -0.0138(17)
N21 0.0357(12) 0.0410(14) 0.0398(13) 0.0044(10) 0.0063(10) 0.0168(11)
C22 0.0377(13) 0.0291(13) 0.0259(11) 0.0057(10) 0.0061(10) 0.0011(10)
S23 0.0403(3) 0.0353(3) 0.0277(3) 0.0076(3) 0.0036(2) 0.0058(3)
C24 0.0397(14) 0.0370(14) 0.0272(12) 0.0019(11) 0.0028(10) -0.0013(11)
C25 0.0421(15) 0.0586(19) 0.0332(13) 0.0035(14) -0.0011(11) 0.0006(13)
C26 0.0346(15) 0.085(3) 0.0456(17) -0.0051(16) -0.0016(13) 0.0002(17)
C27 0.0449(17) 0.077(2) 0.0467(17) -0.0193(16) 0.0052(14) 0.0021(17)
C28 0.0469(16) 0.0510(18) 0.0355(14) -0.0112(14) 0.0046(12) 0.0008(13)
C29 0.0373(13) 0.0333(14) 0.0277(12) -0.0010(11) 0.0038(10) -0.0034(10)
N30 0.0358(11) 0.0284(11) 0.0270(10) 0.0009(8) 0.0048(8) 0.0005(8)

loop_
_atom_type_symbol
_atom_type_description
_atom_type_scat_dispersion_real
_atom_type_scat_dispersion_imag
_atom_type_scat_source
C C 0.0033 0.0016 'International Tables Vol C Tables 4.2.6.8 and 6.1.1.4'
H H 0.0000 0.0000 'International Tables Vol C Tables 4.2.6.8 and 6.1.1.4'
N N 0.0061 0.0033 'International Tables Vol C Tables 4.2.6.8 and 6.1.1.4'
O O 0.0106 0.0060 'International Tables Vol C Tables 4.2.6.8 and 6.1.1.4'
S S 0.1246 0.1234 'International Tables Vol C Tables 4.2.6.8 and 6.1.1.4'

loop_
_geom_angle_atom_site_label_1
_geom_angle_atom_site_label_2
_geom_angle_atom_site_label_3
_geom_angle_site_symmetry_1
_geom_angle_site_symmetry_3
_geom_angle
O2 S1 C3 . 2_556 115.17(15)
O2 S1 C3 . . 110.87(12)
C3 S1 C3 2_556 . 100.9(2)
C4 C3 S1 . . 117.1(2)
C4 C3 H3A . . 108.0
S1 C3 H3A . . 108.0
C4 C3 H3B . . 108.0
S1 C3 H3B . . 108.0
H3A C3 H3B . . 107.3
C5 C4 C9 . . 118.1(3)
C5 C4 C3 . . 121.6(3)
C9 C4 C3 . . 120.3(3)
C4 C5 C6 . . 120.6(3)
C4 C5 H5 . . 119.7
C6 C5 H5 . . 119.7
C7 C6 C5 . . 120.8(4)
C7 C6 H6 . . 119.6
C5 C6 H6 . . 119.6
C6 C7 C8 . . 120.0(4)
C6 C7 H7 . . 120.0
C8 C7 H7 . . 120.0
C7 C8 C9 . . 120.0(4)
C7 C8 H8 . . 120.0
C9 C8 H8 . . 120.0
C4 C9 C8 . . 120.4(4)
C4 C9 H9 . . 119.8
C8 C9 H9 . . 119.8
C22 N21 H21A . . 119.(2)
C22 N21 H21B . . 118.(2)
H21A N21 H21B . . 123.(3)
N30 C22 N21 . . 123.9(2)
N30 C22 S23 . . 115.74(18)
N21 C22 S23 . . 120.3(2)
C24 S23 C22 . . 88.74(12)
C25 C24 C29 . . 121.8(3)
C25 C24 S23 . . 128.8(2)
C29 C24 S23 . . 109.41(19)
C26 C25 C24 . . 118.4(3)
C26 C25 H25 . . 120.8
C24 C25 H25 . . 120.8
C25 C26 C27 . . 120.3(3)
C25 C26 H26 . . 119.8
C27 C26 H26 . . 119.8
C28 C27 C26 . . 121.5(3)
C28 C27 H27 . . 119.3
C26 C27 H27 . . 119.3
C27 C28 C29 . . 118.9(3)
C27 C28 H28 . . 120.6
C29 C28 H28 . . 120.6
N30 C29 C28 . . 125.1(2)
N30 C29 C24 . . 115.8(2)
C28 C29 C24 . . 119.1(2)
C22 N30 C29 . . 110.3(2)

loop_
_geom_bond_atom_site_label_1
_geom_bond_atom_site_label_2
_geom_bond_site_symmetry_2
_geom_bond_distance
S1 O2 . 1.440(3)
S1 C3 2_556 1.705(4)
S1 C3 . 1.780(3)
C3 C4 . 1.494(4)
C3 H3A . 0.99
C3 H3B . 0.99
C4 C5 . 1.383(4)
C4 C9 . 1.393(5)
C5 C6 . 1.386(4)
C5 H5 . 0.95
C6 C7 . 1.358(6)
C6 H6 . 0.95
C7 C8 . 1.366(7)
C7 H7 . 0.95
C8 C9 . 1.397(6)
C8 H8 . 0.95
C9 H9 . 0.95
N21 C22 . 1.338(3)
N21 H21A . 0.80(3)
N21 H21B . 0.85(3)
C22 N30 . 1.312(3)
C22 S23 . 1.774(2)
S23 C24 . 1.744(3)
C24 C25 . 1.386(4)
C24 C29 . 1.411(3)
C25 C26 . 1.385(4)
C25 H25 . 0.95
C26 C27 . 1.396(5)
C26 H26 . 0.95
C27 C28 . 1.387(4)
C27 H27 . 0.95
C28 C29 . 1.392(4)
C28 H28 . 0.95
C29 N30 . 1.390(3)

loop_
_geom_hbond_atom_site_label_D
_geom_hbond_atom_site_label_H
_geom_hbond_atom_site_label_A
_geom_hbond_site_symmetry_A
_geom_hbond_distance_DH
_geom_hbond_distance_HA
_geom_hbond_distance_DA
_geom_hbond_angle_DHA
N21 H21A O2 5_556 0.80(3) 2.10(3) 2.854(3) 156.(3)
N21 H21B N30 5_565 0.85(3) 2.14(3) 2.984(3) 173.(3)

loop_
_geom_torsion_atom_site_label_1
_geom_torsion_atom_site_label_2
_geom_torsion_atom_site_label_3
_geom_torsion_atom_site_label_4
_geom_torsion_site_symmetry_1
_geom_torsion
O2 S1 C3 C4 . 47.5(3)
C3 S1 C3 C4 2_556 169.9(4)
S1 C3 C4 C5 . -85.6(3)
S1 C3 C4 C9 . 96.9(3)
C9 C4 C5 C6 . 1.5(4)
C3 C4 C5 C6 . -176.0(3)
C4 C5 C6 C7 . -0.8(5)
C5 C6 C7 C8 . -0.1(6)
C6 C7 C8 C9 . 0.3(6)
C5 C4 C9 C8 . -1.4(5)
C3 C4 C9 C8 . 176.2(3)
C7 C8 C9 C4 . 0.5(6)
N30 C22 S23 C24 . -0.5(2)
N21 C22 S23 C24 . 179.5(2)
C22 S23 C24 C25 . 180.0(3)
C22 S23 C24 C29 . -0.89(19)
C29 C24 C25 C26 . -0.4(4)
S23 C24 C25 C26 . 178.6(2)
C24 C25 C26 C27 . -1.0(5)
C25 C26 C27 C28 . 1.1(6)
C26 C27 C28 C29 . 0.2(5)
C27 C28 C29 N30 . 178.9(3)
C27 C28 C29 C24 . -1.6(4)
C25 C24 C29 N30 . -178.7(2)
S23 C24 C29 N30 . 2.1(3)
C25 C24 C29 C28 . 1.7(4)
S23 C24 C29 C28 . -177.5(2)
N21 C22 N30 C29 . -178.3(2)
S23 C22 N30 C29 . 1.7(3)
C28 C29 N30 C22 . 177.1(3)
C24 C29 N30 C22 . -2.5(3)
